data_1552003
loop_
_publ_author_name
'Arnab Rit'
'Jesus Campos'
'Haoyu Niu'
'Simon Aldridge'

_publ_section_title
;
 A stable heavier group 14 analogue of vinylidene
;
_journal_name_full 'Nature Chemistry'
_journal_page_first 1022
_journal_page_last 1026
_journal_paper_doi 10.1038/nchem.2597
_journal_volume 8
_journal_year 2016
_chemical_formula_sum 'C63 H92 B2 Ge2 N6'
_chemical_formula_weight 1100.22
_space_group_crystal_system monoclinic
_space_group_IT_number 15
_space_group_name_Hall '-C 2yc'
_space_group_name_H-M_alt 'C 1 2/c 1'
_atom_sites_solution_hydrogens geom
_cell_angle_alpha 90
_cell_angle_beta 101.731(3)
_cell_angle_gamma 90
_cell_formula_units_Z 8
_cell_length_a 51.304(2)
_cell_length_b 13.7692(6)
_cell_length_c 27.1756(5)
_cell_measurement_reflns_used 2863
_cell_measurement_temperature 150(2)
_cell_measurement_theta_max 77.0018
_cell_measurement_theta_min 3.6435
_cell_volume 18796.3(12)
_computing_cell_refinement 'CrysAlisPro, (Agilent, 2011)'
_computing_data_collection 'SuperNova, (Oxford Diffraction, 2010)'
_computing_data_reduction 'CrysAlisPro, (Agilent, 2011)'
_computing_structure_refinement 'SHELXL-2014/7 (Sheldrick, 2014)'
_computing_structure_solution 'SHELXT 2014/5 (Sheldrick, 2014)'
_diffrn_ambient_temperature 150(2)
_diffrn_measured_fraction_theta_full 0.999
_diffrn_measured_fraction_theta_max 0.968
_diffrn_measurement_device Area
_diffrn_measurement_device_type 'Oxford Diffraction SuperNova'
_diffrn_measurement_method \w
_diffrn_radiation_monochromator graphite
_diffrn_radiation_type 'Cu K\a'
_diffrn_radiation_wavelength 1.54180
_diffrn_reflns_av_R_equivalents 0.0737
_diffrn_reflns_av_unetI/netI 0.0696
_diffrn_reflns_Laue_measured_fraction_full 0.999
_diffrn_reflns_Laue_measured_fraction_max 0.968
_diffrn_reflns_limit_h_max 63
_diffrn_reflns_limit_h_min -64
_diffrn_reflns_limit_k_max 10
_diffrn_reflns_limit_k_min -16
_diffrn_reflns_limit_l_max 34
_diffrn_reflns_limit_l_min -33
_diffrn_reflns_number 77510
_diffrn_reflns_point_group_measured_fraction_full 0.999
_diffrn_reflns_point_group_measured_fraction_max 0.968
_diffrn_reflns_theta_full 67.684
_diffrn_reflns_theta_max 78.397
_diffrn_reflns_theta_min 3.322
_exptl_absorpt_coefficient_mu 0.988
_exptl_absorpt_correction_T_max 1.0000
_exptl_absorpt_correction_T_min 0.7845
_exptl_absorpt_correction_type multi-scan
_exptl_absorpt_process_details 'CrysAlisPro, (Agilent, 2011)'
_exptl_crystal_colour red
_exptl_crystal_density_diffrn 0.778
_exptl_crystal_density_meas .
_exptl_crystal_density_method .
_exptl_crystal_description prism
_exptl_crystal_F_000 4688
_exptl_crystal_size_max 0.20
_exptl_crystal_size_mid 0.16
_exptl_crystal_size_min 0.10
_platon_squeeze_details
;
The unit cell contains 4 molecules of the Ge dimer 
[C63 H92 B2 Ge2 N6] which have been treated as a diffuse
contribution to the overall scattering without specific atom 
positions by SQUEEZE/PLATON. The reason to adopt this drastic
decision comes from the fact that these four molecules, although
identifiable by the Fourier electron density map, were too highly
disordered. More precisely, the 'whole molecule' was disordered over
 at least two positions. This adds to the fact that the whole 
molecule was additionally disordered over  the c plane. Modeling
 this proved to be extremely difficult and refinement often became
 unstable. Given the fact that there are other eight well-behaved
 molecules of the same species we decided to squeeze the disordered
 part. 
;
_refine_diff_density_max 0.765
_refine_diff_density_min -1.301
_refine_diff_density_rms 0.083
_refine_ls_extinction_coef .
_refine_ls_extinction_method none
_refine_ls_goodness_of_fit_ref 1.120
_refine_ls_hydrogen_treatment constr
_refine_ls_matrix_type full
_refine_ls_number_parameters 680
_refine_ls_number_reflns 19571
_refine_ls_number_restraints 13
_refine_ls_restrained_S_all 1.121
_refine_ls_R_factor_all 0.1066
_refine_ls_R_factor_gt 0.0793
_refine_ls_shift/su_max 0.001
_refine_ls_shift/su_mean 0.000
_refine_ls_structure_factor_coef Fsqd
_refine_ls_weighting_details 'w=1/[\s^2^(Fo^2^)+(0.0982P)^2^+48.2144P] where P=(Fo^2^+2Fc^2^)/3'
_refine_ls_weighting_scheme calc
_refine_ls_wR_factor_gt 0.2115
_refine_ls_wR_factor_ref 0.2418
_reflns_Friedel_coverage 0.000
_reflns_Friedel_fraction_full .
_reflns_Friedel_fraction_max .
_reflns_number_gt 13324
_reflns_number_total 19571
_reflns_threshold_expression 'I > 2\s(I)'
_cod_data_source_file nchem.2597-s4.cif
_cod_data_source_block 376ARRT15_jc
_cod_original_cell_volume 18796.2(12)
_cod_original_sg_symbol_H-M 'C 2/c'
_cod_database_code 1552003
_shelx_space_group_comment
;
The symmetry employed for this shelxl refinement is uniquely defined
by the following loop, which should always be used as a source of
symmetry information in preference to the above space-group names.
They are only intended as comments.
;
_platon_squeeze_void_probe_radius 1.20

loop_
_space_group_symop_operation_xyz
'x, y, z'
'-x, y, -z+1/2'
'x+1/2, y+1/2, z'
'-x+1/2, y+1/2, -z+1/2'
'-x, -y, -z'
'x, -y, z-1/2'
'-x+1/2, -y+1/2, -z'
'x+1/2, -y+1/2, z-1/2'

loop_
_atom_site_label
_atom_site_type_symbol
_atom_site_fract_x
_atom_site_fract_y
_atom_site_fract_z
_atom_site_U_iso_or_equiv
_atom_site_adp_type
_atom_site_occupancy
_atom_site_site_symmetry_order
_atom_site_calc_flag
_atom_site_refinement_flags_posn
_atom_site_refinement_flags_adp
_atom_site_refinement_flags_occupancy
_atom_site_disorder_assembly
_atom_site_disorder_group
Ge1 Ge 0.67002(2) 0.90567(3) 0.63418(2) 0.04490(16) Uani 1 1 d . U . . .
Ge2 Ge 0.66295(2) 0.99234(3) 0.56123(2) 0.03856(14) Uani 1 1 d . U . . .
B1 B 0.69137(11) 0.7780(3) 0.62844(17) 0.0377(10) Uani 1 1 d . U . . .
B2 B 0.64434(9) 1.1250(3) 0.55931(15) 0.0303(8) Uani 1 1 d . U . . .
N1 N 0.68596(7) 0.6829(2) 0.60555(13) 0.0383(7) Uani 1 1 d . . . . .
N2 N 0.71596(8) 0.7634(2) 0.66365(13) 0.0446(9) Uani 1 1 d . . . . .
N3 N 0.64659(7) 1.2099(2) 0.52990(12) 0.0343(7) Uani 1 1 d . . . . .
N4 N 0.62672(8) 1.1526(2) 0.59176(13) 0.0404(8) Uani 1 1 d . . . . .
C1 C 0.70669(10) 0.6197(3) 0.62706(19) 0.0521(13) Uani 1 1 d . . . . .
H1 H 0.7081 0.5533 0.6185 0.063 Uiso 1 1 calc R U . . .
C2 C 0.72416(10) 0.6688(3) 0.66172(19) 0.0546(13) Uani 1 1 d . . . . .
H2 H 0.7398 0.6420 0.6819 0.066 Uiso 1 1 calc R U . . .
C3 C 0.66242(9) 0.6424(3) 0.57542(17) 0.0412(9) Uani 1 1 d . . . . .
C4 C 0.64016(10) 0.6261(4) 0.5973(2) 0.0552(12) Uani 1 1 d . . . . .
C5 C 0.61746(11) 0.5830(4) 0.5677(3) 0.0646(15) Uani 1 1 d . . . . .
H5 H 0.6020 0.5744 0.5814 0.078 Uiso 1 1 calc R U . . .
C6 C 0.61711(11) 0.5529(4) 0.5189(2) 0.0645(15) Uani 1 1 d . . . . .
H6 H 0.6017 0.5228 0.4997 0.077 Uiso 1 1 calc R U . . .
C7 C 0.63933(10) 0.5671(3) 0.4986(2) 0.0527(12) Uani 1 1 d . . . . .
H7 H 0.6391 0.5460 0.4652 0.063 Uiso 1 1 calc R U . . .
C8 C 0.66224(9) 0.6118(3) 0.52607(17) 0.0438(10) Uani 1 1 d . . . . .
C9 C 0.64039(15) 0.6499(5) 0.6510(3) 0.0808(19) Uani 1 1 d . . . . .
H9 H 0.6555 0.6960 0.6623 0.097 Uiso 1 1 calc R U . . .
C10 C 0.6165(2) 0.6965(10) 0.6611(5) 0.164(5) Uani 1 1 d . . . . .
H10A H 0.6133 0.7572 0.6420 0.245 Uiso 1 1 calc R U . . .
H10B H 0.6190 0.7106 0.6971 0.245 Uiso 1 1 calc R U . . .
H10C H 0.6013 0.6530 0.6510 0.245 Uiso 1 1 calc R U . . .
C11 C 0.6470(3) 0.5548(8) 0.6833(3) 0.142(4) Uani 1 1 d . . . . .
H11A H 0.6588 0.5708 0.7154 0.213 Uiso 1 1 calc R U . . .
H11B H 0.6559 0.5080 0.6650 0.213 Uiso 1 1 calc R U . . .
H11C H 0.6305 0.5263 0.6896 0.213 Uiso 1 1 calc R U . . .
C12 C 0.68576(10) 0.6256(3) 0.50185(17) 0.0466(10) Uani 1 1 d . . . . .
H12 H 0.7006 0.6545 0.5273 0.056 Uiso 1 1 calc R U . . .
C13 C 0.69541(16) 0.5298(4) 0.4840(3) 0.0799(19) Uani 1 1 d . . . . .
H13A H 0.6992 0.4841 0.5122 0.120 Uiso 1 1 calc R U . . .
H13B H 0.7117 0.5410 0.4711 0.120 Uiso 1 1 calc R U . . .
H13C H 0.6816 0.5027 0.4573 0.120 Uiso 1 1 calc R U . . .
C14 C 0.67922(13) 0.6950(4) 0.4571(3) 0.0710(16) Uani 1 1 d . . . . .
H14A H 0.6645 0.6684 0.4320 0.107 Uiso 1 1 calc R U . . .
H14B H 0.6949 0.7026 0.4420 0.107 Uiso 1 1 calc R U . . .
H14C H 0.6741 0.7583 0.4685 0.107 Uiso 1 1 calc R U . . .
C15 C 0.72831(11) 0.8239(3) 0.70555(16) 0.0492(12) Uani 1 1 d . . . . .
C16 C 0.71753(13) 0.8253(4) 0.74894(19) 0.0634(16) Uani 1 1 d . . . . .
C17 C 0.73025(16) 0.8799(4) 0.78963(19) 0.077(2) Uani 1 1 d . . . . .
H17 H 0.7235 0.8809 0.8197 0.093 Uiso 1 1 calc R U . . .
C18 C 0.75306(18) 0.9334(4) 0.7866(2) 0.091(3) Uani 1 1 d . . . . .
H18 H 0.7615 0.9716 0.8144 0.109 Uiso 1 1 calc R U . . .
C19 C 0.76324(16) 0.9310(4) 0.7440(2) 0.082(2) Uani 1 1 d . . . . .
H19 H 0.7789 0.9669 0.7428 0.098 Uiso 1 1 calc R U . . .
C20 C 0.75100(12) 0.8767(3) 0.70172(18) 0.0581(14) Uani 1 1 d . . . . .
C21 C 0.69402(14) 0.7639(6) 0.7545(2) 0.0770(18) Uani 1 1 d . . . . .
H21 H 0.6859 0.7373 0.7207 0.092 Uiso 1 1 calc R U . . .
C22 C 0.70256(18) 0.6779(5) 0.7897(3) 0.086(2) Uani 1 1 d . . . . .
H22A H 0.7110 0.7020 0.8231 0.129 Uiso 1 1 calc R U . . .
H22B H 0.7153 0.6377 0.7763 0.129 Uiso 1 1 calc R U . . .
H22C H 0.6869 0.6390 0.7923 0.129 Uiso 1 1 calc R U . . .
C23 C 0.6725(2) 0.8219(7) 0.7734(3) 0.113(3) Uani 1 1 d . . . . .
H23A H 0.6791 0.8407 0.8086 0.170 Uiso 1 1 calc R U . . .
H23B H 0.6565 0.7818 0.7710 0.170 Uiso 1 1 calc R U . . .
H23C H 0.6681 0.8804 0.7528 0.170 Uiso 1 1 calc R U . . .
C24 C 0.76229(12) 0.8787(4) 0.6553(2) 0.0631(14) Uani 1 1 d . . . . .
H24 H 0.7531 0.8277 0.6318 0.076 Uiso 1 1 calc R U . . .
C25 C 0.79184(18) 0.8584(7) 0.6654(4) 0.110(3) Uani 1 1 d . . . . .
H25A H 0.8011 0.9045 0.6904 0.165 Uiso 1 1 calc R U . . .
H25B H 0.7984 0.8654 0.6341 0.165 Uiso 1 1 calc R U . . .
H25C H 0.7952 0.7920 0.6781 0.165 Uiso 1 1 calc R U . . .
C26 C 0.75684(17) 0.9762(5) 0.6299(3) 0.087(2) Uani 1 1 d . . . . .
H26A H 0.7377 0.9903 0.6244 0.130 Uiso 1 1 calc R U . . .
H26B H 0.7625 0.9750 0.5976 0.130 Uiso 1 1 calc R U . . .
H26C H 0.7668 1.0266 0.6514 0.130 Uiso 1 1 calc R U . . .
C27 C 0.63136(9) 1.2845(3) 0.54582(18) 0.0435(10) Uani 1 1 d . . . . .
H27 H 0.6297 1.3489 0.5331 0.052 Uiso 1 1 calc R U . . .
C28 C 0.61979(10) 1.2496(3) 0.58148(17) 0.0450(10) Uani 1 1 d . . . . .
H28 H 0.6083 1.2859 0.5979 0.054 Uiso 1 1 calc R U . . .
C29 C 0.66548(9) 1.2347(3) 0.49989(16) 0.0414(9) Uani 1 1 d . . . . .
C30 C 0.65710(10) 1.2455(3) 0.44763(17) 0.0466(10) Uani 1 1 d . . . . .
C31 C 0.67559(13) 1.2750(3) 0.4189(2) 0.0593(14) Uani 1 1 d . . . . .
H31 H 0.6701 1.2831 0.3836 0.071 Uiso 1 1 calc R U . . .
C32 C 0.70195(13) 1.2925(3) 0.4422(2) 0.0629(14) Uani 1 1 d . . . . .
H32 H 0.7144 1.3129 0.4229 0.075 Uiso 1 1 calc R U . . .
C33 C 0.70986(11) 1.2801(3) 0.4933(2) 0.0540(12) Uani 1 1 d . . . . .
H33 H 0.7280 1.2914 0.5086 0.065 Uiso 1 1 calc R U . . .
C34 C 0.69218(9) 1.2514(3) 0.52355(18) 0.0440(10) Uani 1 1 d . . . . .
C35 C 0.62820(12) 1.2316(4) 0.42096(18) 0.0551(12) Uani 1 1 d . . . . .
H35 H 0.6186 1.1995 0.4450 0.066 Uiso 1 1 calc R U . . .
C36 C 0.62563(14) 1.1665(4) 0.37476(19) 0.0657(15) Uani 1 1 d . . . . .
H36A H 0.6314 1.2023 0.3477 0.099 Uiso 1 1 calc R U . . .
H36B H 0.6070 1.1465 0.3637 0.099 Uiso 1 1 calc R U . . .
H36C H 0.6368 1.1088 0.3833 0.099 Uiso 1 1 calc R U . . .
C37 C 0.61482(14) 1.3306(4) 0.4063(2) 0.0727(16) Uani 1 1 d . . . . .
H37A H 0.6131 1.3661 0.4367 0.109 Uiso 1 1 calc R U . . .
H37B H 0.5971 1.3202 0.3853 0.109 Uiso 1 1 calc R U . . .
H37C H 0.6257 1.3684 0.3874 0.109 Uiso 1 1 calc R U . . .
C38 C 0.70109(10) 1.2470(3) 0.57986(19) 0.0497(11) Uani 1 1 d . . . . .
H38 H 0.6896 1.1984 0.5928 0.060 Uiso 1 1 calc R U . . .
C39 C 0.73012(12) 1.2149(5) 0.5971(3) 0.0749(18) Uani 1 1 d . . . . .
H39A H 0.7420 1.2669 0.5903 0.112 Uiso 1 1 calc R U . . .
H39B H 0.7333 1.1562 0.5789 0.112 Uiso 1 1 calc R U . . .
H39C H 0.7337 1.2013 0.6333 0.112 Uiso 1 1 calc R U . . .
C40 C 0.69710(14) 1.3450(4) 0.6035(2) 0.0680(15) Uani 1 1 d . . . . .
H40A H 0.7093 1.3929 0.5938 0.102 Uiso 1 1 calc R U . . .
H40B H 0.7008 1.3386 0.6402 0.102 Uiso 1 1 calc R U . . .
H40C H 0.6787 1.3666 0.5917 0.102 Uiso 1 1 calc R U . . .
C41 C 0.62071(10) 1.1027(3) 0.63431(17) 0.0446(10) Uani 1 1 d . . . . .
C42 C 0.59893(12) 1.0417(4) 0.6282(2) 0.0579(13) Uani 1 1 d . . . . .
C43 C 0.59456(14) 0.9916(4) 0.6710(2) 0.0704(16) Uani 1 1 d . . . . .
H43 H 0.5801 0.9476 0.6681 0.084 Uiso 1 1 calc R U . . .
C44 C 0.61116(16) 1.0060(5) 0.7172(2) 0.0754(18) Uani 1 1 d . . . . .
H44 H 0.6076 0.9729 0.7458 0.090 Uiso 1 1 calc R U . . .
C45 C 0.63282(15) 1.0677(4) 0.7226(2) 0.0685(16) Uani 1 1 d . . . . .
H45 H 0.6443 1.0751 0.7545 0.082 Uiso 1 1 calc R U . . .
C46 C 0.63777(11) 1.1187(3) 0.68143(18) 0.0519(11) Uani 1 1 d . . . . .
C47 C 0.58096(13) 1.0258(5) 0.5783(3) 0.0756(18) Uani 1 1 d . . . . .
H47 H 0.5893 1.0546 0.5515 0.091 Uiso 1 1 calc R U . . .
C48 C 0.5750(2) 0.9214(6) 0.5665(3) 0.116(3) Uani 1 1 d . . . . .
H48A H 0.5916 0.8862 0.5670 0.174 Uiso 1 1 calc R U . . .
H48B H 0.5635 0.9159 0.5331 0.174 Uiso 1 1 calc R U . . .
H48C H 0.5659 0.8936 0.5916 0.174 Uiso 1 1 calc R U . . .
C49 C 0.55368(18) 1.0803(9) 0.5786(4) 0.140(4) Uani 1 1 d . . . . .
H49A H 0.5431 1.0830 0.5442 0.209 Uiso 1 1 calc R U . . .
H49B H 0.5574 1.1465 0.5914 0.209 Uiso 1 1 calc R U . . .
H49C H 0.5438 1.0451 0.6002 0.209 Uiso 1 1 calc R U . . .
C50 C 0.66109(12) 1.1869(4) 0.68856(19) 0.0599(13) Uani 1 1 d . . . . .
H50 H 0.6640 1.2040 0.6543 0.072 Uiso 1 1 calc R U . . .
C51 C 0.68701(16) 1.1440(5) 0.7178(2) 0.0813(19) Uani 1 1 d . . . . .
H51A H 0.6861 1.1380 0.7533 0.122 Uiso 1 1 calc R U . . .
H51B H 0.7019 1.1867 0.7145 0.122 Uiso 1 1 calc R U . . .
H51C H 0.6898 1.0797 0.7043 0.122 Uiso 1 1 calc R U . . .
C52 C 0.65373(18) 1.2825(5) 0.7131(3) 0.090(2) Uani 1 1 d . . . . .
H52A H 0.6384 1.3127 0.6912 0.135 Uiso 1 1 calc R U . . .
H52B H 0.6689 1.3272 0.7179 0.135 Uiso 1 1 calc R U . . .
H52C H 0.6493 1.2677 0.7457 0.135 Uiso 1 1 calc R U . . .
C53 C 0.66367(11) 0.9581(3) 0.48988(17) 0.0458(10) Uani 1 1 d . . . . .
C54 C 0.64973(14) 0.9118(3) 0.40951(19) 0.0599(13) Uani 1 1 d . U . . .
C55 C 0.67583(14) 0.9278(3) 0.41640(18) 0.0600(13) Uani 1 1 d . U . . .
C56 C 0.61579(12) 0.9162(3) 0.4668(2) 0.0576(13) Uani 1 1 d . . . . .
H56 H 0.6174 0.9384 0.5023 0.069 Uiso 1 1 calc R U . . .
C57 C 0.60892(14) 0.8084(4) 0.4667(3) 0.0766(18) Uani 1 1 d . . . . .
H57A H 0.6085 0.7813 0.4332 0.115 Uiso 1 1 calc R U . . .
H57B H 0.5914 0.8003 0.4753 0.115 Uiso 1 1 calc R U . . .
H57C H 0.6224 0.7744 0.4914 0.115 Uiso 1 1 calc R U . . .
C58 C 0.59368(14) 0.9772(5) 0.4357(3) 0.085(2) Uani 1 1 d . . . . .
H58A H 0.5988 1.0458 0.4382 0.128 Uiso 1 1 calc R U . . .
H58B H 0.5773 0.9684 0.4484 0.128 Uiso 1 1 calc R U . . .
H58C H 0.5907 0.9566 0.4005 0.128 Uiso 1 1 calc R U . . .
C59 C 0.63094(18) 0.8789(5) 0.3620(2) 0.089(2) Uani 1 1 d . . . . .
H59A H 0.6171 0.9282 0.3517 0.134 Uiso 1 1 calc R U . . .
H59B H 0.6226 0.8174 0.3683 0.134 Uiso 1 1 calc R U . . .
H59C H 0.6409 0.8697 0.3352 0.134 Uiso 1 1 calc R U . . .
C60 C 0.69384(18) 0.9162(5) 0.3796(3) 0.088(2) Uani 1 1 d . . . . .
H60A H 0.6856 0.8719 0.3527 0.132 Uiso 1 1 calc R U . . .
H60B H 0.7110 0.8895 0.3969 0.132 Uiso 1 1 calc R U . . .
H60C H 0.6967 0.9796 0.3653 0.132 Uiso 1 1 calc R U . . .
C61 C 0.71239(12) 0.9730(3) 0.4951(2) 0.0574(14) Uani 1 1 d . . . . .
H61 H 0.7109 1.0055 0.5273 0.069 Uiso 1 1 calc R U . . .
C62 C 0.72615(13) 0.8752(4) 0.5090(2) 0.0690(15) Uani 1 1 d . . . . .
H62A H 0.7288 0.8424 0.4784 0.104 Uiso 1 1 calc R U . . .
H62B H 0.7150 0.8346 0.5260 0.104 Uiso 1 1 calc R U . . .
H62C H 0.7434 0.8860 0.5314 0.104 Uiso 1 1 calc R U . . .
C63 C 0.72829(15) 1.0415(4) 0.4677(3) 0.085(2) Uani 1 1 d . . . . .
H63A H 0.7162 1.0891 0.4482 0.127 Uiso 1 1 calc R U . . .
H63B H 0.7369 1.0037 0.4450 0.127 Uiso 1 1 calc R U . . .
H63C H 0.7418 1.0753 0.4923 0.127 Uiso 1 1 calc R U . . .
N5 N 0.64235(9) 0.9316(3) 0.45441(13) 0.0474(9) Uani 1 1 d . . . . .
N6 N 0.68459(10) 0.9565(2) 0.46607(15) 0.0501(10) Uani 1 1 d . . . . .

loop_
_atom_site_aniso_label
_atom_site_aniso_U_11
_atom_site_aniso_U_22
_atom_site_aniso_U_33
_atom_site_aniso_U_23
_atom_site_aniso_U_13
_atom_site_aniso_U_12
Ge1 0.0689(4) 0.0325(2) 0.0329(2) 0.00369(17) 0.0095(2) 0.0169(2)
Ge2 0.0580(3) 0.0253(2) 0.0331(2) 0.00354(16) 0.0106(2) 0.00690(19)
B1 0.059(3) 0.0187(16) 0.037(2) 0.0001(14) 0.0115(19) 0.0143(16)
B2 0.040(2) 0.0199(14) 0.0292(19) 0.0039(13) 0.0032(16) 0.0091(13)
N1 0.0437(19) 0.0312(16) 0.0362(17) -0.0002(13) -0.0014(14) 0.0005(13)
N2 0.068(2) 0.0219(15) 0.0382(18) -0.0028(12) -0.0038(17) 0.0003(15)
N3 0.0436(18) 0.0221(14) 0.0378(17) 0.0059(12) 0.0095(14) 0.0018(12)
N4 0.054(2) 0.0297(16) 0.0392(18) 0.0043(13) 0.0141(15) 0.0107(14)
C1 0.062(3) 0.0237(18) 0.059(3) -0.0076(17) -0.017(2) 0.0125(18)
C2 0.059(3) 0.038(2) 0.054(3) -0.0065(19) -0.019(2) 0.012(2)
C3 0.039(2) 0.0316(19) 0.049(2) 0.0014(16) 0.0018(18) 0.0007(16)
C4 0.049(3) 0.043(2) 0.076(3) 0.001(2) 0.018(2) 0.003(2)
C5 0.044(3) 0.049(3) 0.101(5) 0.017(3) 0.017(3) 0.001(2)
C6 0.053(3) 0.050(3) 0.078(4) 0.010(3) -0.015(3) -0.012(2)
C7 0.055(3) 0.035(2) 0.057(3) 0.0056(19) -0.012(2) -0.0052(19)
C8 0.050(2) 0.0279(18) 0.047(2) 0.0006(16) -0.0049(19) 0.0014(16)
C9 0.085(5) 0.081(4) 0.090(5) -0.006(3) 0.050(4) -0.021(4)
C10 0.128(9) 0.218(14) 0.171(11) -0.059(10) 0.091(9) 0.032(9)
C11 0.233(14) 0.131(8) 0.066(5) 0.023(5) 0.044(7) -0.009(9)
C12 0.058(3) 0.039(2) 0.044(2) -0.0033(17) 0.011(2) -0.0031(19)
C13 0.106(5) 0.045(3) 0.099(5) -0.003(3) 0.045(4) 0.010(3)
C14 0.077(4) 0.049(3) 0.089(4) 0.021(3) 0.022(3) -0.002(3)
C15 0.077(3) 0.0242(18) 0.036(2) -0.0062(15) -0.013(2) 0.0055(19)
C16 0.098(4) 0.043(2) 0.041(2) -0.0078(19) -0.005(3) 0.018(3)
C17 0.133(6) 0.058(3) 0.031(2) -0.009(2) -0.007(3) 0.028(4)
C18 0.174(8) 0.033(2) 0.043(3) -0.007(2) -0.032(4) -0.007(3)
C19 0.128(6) 0.040(3) 0.056(3) -0.004(2) -0.031(4) -0.022(3)
C20 0.081(4) 0.035(2) 0.045(2) -0.0009(18) -0.018(2) -0.009(2)
C21 0.087(4) 0.109(5) 0.035(3) 0.010(3) 0.010(3) 0.013(4)
C22 0.126(6) 0.066(4) 0.070(4) 0.001(3) 0.027(4) -0.003(4)
C23 0.133(8) 0.130(7) 0.083(5) 0.048(5) 0.037(5) 0.045(6)
C24 0.075(4) 0.052(3) 0.055(3) -0.003(2) -0.003(3) -0.019(3)
C25 0.096(6) 0.122(7) 0.103(6) -0.002(5) 0.001(5) -0.005(5)
C26 0.119(6) 0.065(4) 0.067(4) 0.013(3) 0.000(4) -0.011(4)
C27 0.046(2) 0.0292(19) 0.056(3) 0.0085(17) 0.0096(19) 0.0025(16)
C28 0.055(3) 0.035(2) 0.048(2) -0.0006(17) 0.017(2) 0.0098(18)
C29 0.057(3) 0.0246(17) 0.044(2) 0.0026(15) 0.0110(19) 0.0006(16)
C30 0.064(3) 0.037(2) 0.041(2) 0.0046(17) 0.016(2) -0.0005(19)
C31 0.098(4) 0.039(2) 0.047(3) -0.0017(19) 0.029(3) -0.008(2)
C32 0.084(4) 0.034(2) 0.080(4) -0.002(2) 0.038(3) -0.005(2)
C33 0.065(3) 0.0265(19) 0.073(3) -0.0004(19) 0.021(3) 0.0026(19)
C34 0.049(2) 0.0263(18) 0.057(3) 0.0003(17) 0.013(2) -0.0023(16)
C35 0.076(3) 0.051(3) 0.037(2) 0.0070(19) 0.009(2) -0.006(2)
C36 0.097(4) 0.054(3) 0.043(3) -0.001(2) 0.009(3) -0.017(3)
C37 0.090(5) 0.057(3) 0.066(4) 0.008(3) 0.005(3) 0.007(3)
C38 0.051(3) 0.037(2) 0.055(3) 0.0005(18) -0.001(2) -0.0083(19)
C39 0.055(3) 0.065(3) 0.095(5) -0.009(3) -0.005(3) 0.010(3)
C40 0.090(4) 0.047(3) 0.065(3) -0.011(2) 0.008(3) 0.005(3)
C41 0.056(3) 0.037(2) 0.047(2) 0.0046(17) 0.025(2) 0.0099(18)
C42 0.073(3) 0.049(3) 0.062(3) 0.006(2) 0.038(3) 0.004(2)
C43 0.096(5) 0.067(3) 0.063(3) 0.011(3) 0.051(3) -0.010(3)
C44 0.117(6) 0.065(3) 0.056(3) 0.009(3) 0.049(4) 0.006(4)
C45 0.109(5) 0.064(3) 0.039(3) -0.007(2) 0.029(3) 0.007(3)
C46 0.074(3) 0.045(2) 0.043(2) -0.0055(19) 0.029(2) 0.008(2)
C47 0.060(3) 0.088(4) 0.080(4) 0.020(3) 0.017(3) -0.015(3)
C48 0.157(9) 0.109(6) 0.077(5) 0.000(4) 0.011(5) -0.060(6)
C49 0.081(6) 0.182(11) 0.149(9) 0.078(8) 0.009(6) 0.009(6)
C50 0.080(4) 0.062(3) 0.041(2) -0.011(2) 0.021(2) -0.001(3)
C51 0.104(5) 0.077(4) 0.061(4) -0.027(3) 0.012(3) 0.003(4)
C52 0.120(6) 0.061(4) 0.090(5) -0.019(3) 0.024(4) 0.004(4)
C53 0.073(3) 0.0260(18) 0.043(2) 0.0066(16) 0.023(2) -0.0041(18)
C54 0.101(4) 0.037(2) 0.042(2) 0.0067(18) 0.017(3) 0.006(2)
C55 0.115(4) 0.032(2) 0.040(2) 0.0036(17) 0.035(3) 0.011(2)
C56 0.074(3) 0.041(2) 0.054(3) 0.003(2) 0.003(2) 0.003(2)
C57 0.085(4) 0.047(3) 0.093(5) 0.001(3) 0.008(4) 0.001(3)
C58 0.070(4) 0.068(4) 0.107(5) 0.031(4) -0.009(4) 0.008(3)
C59 0.156(7) 0.067(4) 0.036(3) 0.000(2) -0.001(3) 0.007(4)
C60 0.147(7) 0.064(4) 0.069(4) 0.004(3) 0.061(4) 0.011(4)
C61 0.078(4) 0.037(2) 0.073(3) -0.013(2) 0.051(3) -0.009(2)
C62 0.077(4) 0.053(3) 0.077(4) -0.003(3) 0.016(3) -0.006(3)
C63 0.101(5) 0.042(3) 0.135(6) 0.001(3) 0.080(5) 0.000(3)
N5 0.069(3) 0.0429(19) 0.0299(17) 0.0035(14) 0.0089(17) 0.0064(17)
N6 0.086(3) 0.0283(16) 0.047(2) 0.0002(14) 0.039(2) 0.0030(17)

loop_
_atom_type_symbol
_atom_type_description
_atom_type_scat_dispersion_real
_atom_type_scat_dispersion_imag
_atom_type_scat_source
C C 0.0181 0.0091 'International Tables Vol C Tables 4.2.6.8 and 6.1.1.4'
H H 0.0000 0.0000 'International Tables Vol C Tables 4.2.6.8 and 6.1.1.4'
N N 0.0311 0.0180 'International Tables Vol C Tables 4.2.6.8 and 6.1.1.4'
Ge Ge -1.0885 0.8855 'International Tables Vol C Tables 4.2.6.8 and 6.1.1.4'
B B 0.0090 0.0039 'International Tables Vol C Tables 4.2.6.8 and 6.1.1.4'

loop_
_geom_angle_atom_site_label_1
_geom_angle_atom_site_label_2
_geom_angle_atom_site_label_3
_geom_angle
_geom_angle_site_symmetry_1
_geom_angle_site_symmetry_3
B1 Ge1 Ge2 111.60(13) . .
C53 Ge2 B2 106.52(17) . .
C53 Ge2 Ge1 133.44(12) . .
B2 Ge2 Ge1 118.57(12) . .
N2 B1 N1 103.0(3) . .
N2 B1 Ge1 118.0(3) . .
N1 B1 Ge1 137.0(4) . .
N3 B2 N4 105.0(3) . .
N3 B2 Ge2 130.4(3) . .
N4 B2 Ge2 124.5(3) . .
C1 N1 C3 118.5(3) . .
C1 N1 B1 108.5(3) . .
C3 N1 B1 131.6(4) . .
C2 N2 B1 110.0(3) . .
C2 N2 C15 119.1(3) . .
B1 N2 C15 129.0(4) . .
C27 N3 C29 118.9(3) . .
C27 N3 B2 108.1(3) . .
C29 N3 B2 130.8(3) . .
C28 N4 C41 122.2(4) . .
C28 N4 B2 107.3(3) . .
C41 N4 B2 129.4(3) . .
C2 C1 N1 108.7(3) . .
C2 C1 H1 125.6 . .
N1 C1 H1 125.6 . .
C1 C2 N2 109.8(4) . .
C1 C2 H2 125.1 . .
N2 C2 H2 125.1 . .
C8 C3 C4 120.5(4) . .
C8 C3 N1 120.4(4) . .
C4 C3 N1 119.0(4) . .
C5 C4 C3 118.3(5) . .
C5 C4 C9 119.6(5) . .
C3 C4 C9 122.1(5) . .
C6 C5 C4 121.5(5) . .
C6 C5 H5 119.2 . .
C4 C5 H5 119.2 . .
C7 C6 C5 119.4(5) . .
C7 C6 H6 120.3 . .
C5 C6 H6 120.3 . .
C6 C7 C8 121.4(5) . .
C6 C7 H7 119.3 . .
C8 C7 H7 119.3 . .
C7 C8 C3 118.9(5) . .
C7 C8 C12 119.0(4) . .
C3 C8 C12 122.1(4) . .
C10 C9 C4 116.2(8) . .
C10 C9 C11 110.8(8) . .
C4 C9 C11 108.6(6) . .
C10 C9 H9 106.9 . .
C4 C9 H9 106.9 . .
C11 C9 H9 106.9 . .
C9 C10 H10A 109.5 . .
C9 C10 H10B 109.5 . .
H10A C10 H10B 109.5 . .
C9 C10 H10C 109.5 . .
H10A C10 H10C 109.5 . .
H10B C10 H10C 109.5 . .
C9 C11 H11A 109.5 . .
C9 C11 H11B 109.5 . .
H11A C11 H11B 109.5 . .
C9 C11 H11C 109.5 . .
H11A C11 H11C 109.5 . .
H11B C11 H11C 109.5 . .
C8 C12 C13 111.8(4) . .
C8 C12 C14 111.3(4) . .
C13 C12 C14 108.7(5) . .
C8 C12 H12 108.3 . .
C13 C12 H12 108.3 . .
C14 C12 H12 108.3 . .
C12 C13 H13A 109.5 . .
C12 C13 H13B 109.5 . .
H13A C13 H13B 109.5 . .
C12 C13 H13C 109.5 . .
H13A C13 H13C 109.5 . .
H13B C13 H13C 109.5 . .
C12 C14 H14A 109.5 . .
C12 C14 H14B 109.5 . .
H14A C14 H14B 109.5 . .
C12 C14 H14C 109.5 . .
H14A C14 H14C 109.5 . .
H14B C14 H14C 109.5 . .
C20 C15 C16 122.3(4) . .
C20 C15 N2 118.7(5) . .
C16 C15 N2 119.0(5) . .
C17 C16 C15 118.5(6) . .
C17 C16 C21 118.7(6) . .
C15 C16 C21 122.6(5) . .
C16 C17 C18 120.2(6) . .
C16 C17 H17 119.9 . .
C18 C17 H17 119.9 . .
C19 C18 C17 120.4(5) . .
C19 C18 H18 119.8 . .
C17 C18 H18 119.8 . .
C18 C19 C20 121.4(7) . .
C18 C19 H19 119.3 . .
C20 C19 H19 119.3 . .
C15 C20 C19 117.2(6) . .
C15 C20 C24 123.1(4) . .
C19 C20 C24 119.7(6) . .
C16 C21 C22 111.4(6) . .
C16 C21 C23 112.8(7) . .
C22 C21 C23 109.2(6) . .
C16 C21 H21 107.8 . .
C22 C21 H21 107.8 . .
C23 C21 H21 107.8 . .
C21 C22 H22A 109.5 . .
C21 C22 H22B 109.5 . .
H22A C22 H22B 109.5 . .
C21 C22 H22C 109.5 . .
H22A C22 H22C 109.5 . .
H22B C22 H22C 109.5 . .
C21 C23 H23A 109.5 . .
C21 C23 H23B 109.5 . .
H23A C23 H23B 109.5 . .
C21 C23 H23C 109.5 . .
H23A C23 H23C 109.5 . .
H23B C23 H23C 109.5 . .
C20 C24 C26 109.5(6) . .
C20 C24 C25 113.0(5) . .
C26 C24 C25 109.5(6) . .
C20 C24 H24 108.2 . .
C26 C24 H24 108.2 . .
C25 C24 H24 108.2 . .
C24 C25 H25A 109.5 . .
C24 C25 H25B 109.5 . .
H25A C25 H25B 109.5 . .
C24 C25 H25C 109.5 . .
H25A C25 H25C 109.5 . .
H25B C25 H25C 109.5 . .
C24 C26 H26A 109.5 . .
C24 C26 H26B 109.5 . .
H26A C26 H26B 109.5 . .
C24 C26 H26C 109.5 . .
H26A C26 H26C 109.5 . .
H26B C26 H26C 109.5 . .
C28 C27 N3 108.6(3) . .
C28 C27 H27 125.7 . .
N3 C27 H27 125.7 . .
C27 C28 N4 111.1(4) . .
C27 C28 H28 124.5 . .
N4 C28 H28 124.5 . .
C30 C29 C34 120.9(4) . .
C30 C29 N3 119.9(4) . .
C34 C29 N3 119.2(4) . .
C31 C30 C29 119.3(5) . .
C31 C30 C35 118.2(4) . .
C29 C30 C35 122.4(4) . .
C32 C31 C30 120.0(5) . .
C32 C31 H31 120.0 . .
C30 C31 H31 120.0 . .
C33 C32 C31 119.8(5) . .
C33 C32 H32 120.1 . .
C31 C32 H32 120.1 . .
C32 C33 C34 122.3(5) . .
C32 C33 H33 118.9 . .
C34 C33 H33 118.9 . .
C33 C34 C29 117.7(5) . .
C33 C34 C38 120.6(4) . .
C29 C34 C38 121.5(4) . .
C30 C35 C36 112.2(5) . .
C30 C35 C37 110.6(4) . .
C36 C35 C37 110.3(4) . .
C30 C35 H35 107.9 . .
C36 C35 H35 107.9 . .
C37 C35 H35 107.9 . .
C35 C36 H36A 109.5 . .
C35 C36 H36B 109.5 . .
H36A C36 H36B 109.5 . .
C35 C36 H36C 109.5 . .
H36A C36 H36C 109.5 . .
H36B C36 H36C 109.5 . .
C35 C37 H37A 109.5 . .
C35 C37 H37B 109.5 . .
H37A C37 H37B 109.5 . .
C35 C37 H37C 109.5 . .
H37A C37 H37C 109.5 . .
H37B C37 H37C 109.5 . .
C34 C38 C40 110.7(4) . .
C34 C38 C39 113.4(5) . .
C40 C38 C39 109.3(4) . .
C34 C38 H38 107.7 . .
C40 C38 H38 107.7 . .
C39 C38 H38 107.7 . .
C38 C39 H39A 109.5 . .
C38 C39 H39B 109.5 . .
H39A C39 H39B 109.5 . .
C38 C39 H39C 109.5 . .
H39A C39 H39C 109.5 . .
H39B C39 H39C 109.5 . .
C38 C40 H40A 109.5 . .
C38 C40 H40B 109.5 . .
H40A C40 H40B 109.5 . .
C38 C40 H40C 109.5 . .
H40A C40 H40C 109.5 . .
H40B C40 H40C 109.5 . .
C42 C41 C46 122.7(4) . .
C42 C41 N4 119.8(5) . .
C46 C41 N4 117.5(4) . .
C41 C42 C43 117.3(6) . .
C41 C42 C47 122.3(5) . .
C43 C42 C47 120.4(6) . .
C44 C43 C42 120.5(6) . .
C44 C43 H43 119.7 . .
C42 C43 H43 119.7 . .
C43 C44 C45 121.3(5) . .
C43 C44 H44 119.3 . .
C45 C44 H44 119.3 . .
C44 C45 C46 120.0(6) . .
C44 C45 H45 120.0 . .
C46 C45 H45 120.0 . .
C45 C46 C41 118.1(5) . .
C45 C46 C50 118.9(5) . .
C41 C46 C50 123.0(4) . .
C42 C47 C48 113.5(6) . .
C42 C47 C49 108.0(7) . .
C48 C47 C49 108.2(8) . .
C42 C47 H47 109.0 . .
C48 C47 H47 109.0 . .
C49 C47 H47 109.0 . .
C47 C48 H48A 109.5 . .
C47 C48 H48B 109.5 . .
H48A C48 H48B 109.5 . .
C47 C48 H48C 109.5 . .
H48A C48 H48C 109.5 . .
H48B C48 H48C 109.5 . .
C47 C49 H49A 109.5 . .
C47 C49 H49B 109.5 . .
H49A C49 H49B 109.5 . .
C47 C49 H49C 109.5 . .
H49A C49 H49C 109.5 . .
H49B C49 H49C 109.5 . .
C46 C50 C51 114.4(5) . .
C46 C50 C52 109.1(5) . .
C51 C50 C52 111.5(5) . .
C46 C50 H50 107.2 . .
C51 C50 H50 107.2 . .
C52 C50 H50 107.2 . .
C50 C51 H51A 109.5 . .
C50 C51 H51B 109.5 . .
H51A C51 H51B 109.5 . .
C50 C51 H51C 109.5 . .
H51A C51 H51C 109.5 . .
H51B C51 H51C 109.5 . .
C50 C52 H52A 109.5 . .
C50 C52 H52B 109.5 . .
H52A C52 H52B 109.5 . .
C50 C52 H52C 109.5 . .
H52A C52 H52C 109.5 . .
H52B C52 H52C 109.5 . .
N5 C53 N6 105.0(4) . .
N5 C53 Ge2 125.6(4) . .
N6 C53 Ge2 129.5(4) . .
C55 C54 N5 107.0(5) . .
C55 C54 C59 128.0(6) . .
N5 C54 C59 125.0(6) . .
C54 C55 N6 107.5(5) . .
C54 C55 C60 128.8(6) . .
N6 C55 C60 123.7(7) . .
N5 C56 C58 114.2(5) . .
N5 C56 C57 111.2(5) . .
C58 C56 C57 112.9(5) . .
N5 C56 H56 105.9 . .
C58 C56 H56 105.9 . .
C57 C56 H56 105.9 . .
C56 C57 H57A 109.5 . .
C56 C57 H57B 109.5 . .
H57A C57 H57B 109.5 . .
C56 C57 H57C 109.5 . .
H57A C57 H57C 109.5 . .
H57B C57 H57C 109.5 . .
C56 C58 H58A 109.5 . .
C56 C58 H58B 109.5 . .
H58A C58 H58B 109.5 . .
C56 C58 H58C 109.5 . .
H58A C58 H58C 109.5 . .
H58B C58 H58C 109.5 . .
C54 C59 H59A 109.5 . .
C54 C59 H59B 109.5 . .
H59A C59 H59B 109.5 . .
C54 C59 H59C 109.5 . .
H59A C59 H59C 109.5 . .
H59B C59 H59C 109.5 . .
C55 C60 H60A 109.5 . .
C55 C60 H60B 109.5 . .
H60A C60 H60B 109.5 . .
C55 C60 H60C 109.5 . .
H60A C60 H60C 109.5 . .
H60B C60 H60C 109.5 . .
N6 C61 C62 109.7(4) . .
N6 C61 C63 112.3(5) . .
C62 C61 C63 113.3(5) . .
N6 C61 H61 107.1 . .
C62 C61 H61 107.1 . .
C63 C61 H61 107.1 . .
C61 C62 H62A 109.5 . .
C61 C62 H62B 109.5 . .
H62A C62 H62B 109.5 . .
C61 C62 H62C 109.5 . .
H62A C62 H62C 109.5 . .
H62B C62 H62C 109.5 . .
C61 C63 H63A 109.5 . .
C61 C63 H63B 109.5 . .
H63A C63 H63B 109.5 . .
C61 C63 H63C 109.5 . .
H63A C63 H63C 109.5 . .
H63B C63 H63C 109.5 . .
C53 N5 C54 110.9(5) . .
C53 N5 C56 121.6(4) . .
C54 N5 C56 127.1(5) . .
C53 N6 C55 109.6(5) . .
C53 N6 C61 120.3(4) . .
C55 N6 C61 129.7(4) . .

loop_
_geom_bond_atom_site_label_1
_geom_bond_atom_site_label_2
_geom_bond_distance
_geom_bond_site_symmetry_2
Ge1 B1 2.094(4) .
Ge1 Ge2 2.2788(6) .
Ge2 C53 2.003(4) .
Ge2 B2 2.057(4) .
B1 N2 1.434(6) .
B1 N1 1.452(5) .
B2 N3 1.434(5) .
B2 N4 1.436(6) .
N1 C1 1.405(5) .
N1 C3 1.428(5) .
N2 C2 1.374(5) .
N2 C15 1.448(5) .
N3 C27 1.410(5) .
N3 C29 1.429(6) .
N4 C28 1.396(5) .
N4 C41 1.431(6) .
C1 C2 1.343(6) .
C1 H1 0.9500 .
C2 H2 0.9500 .
C3 C8 1.404(7) .
C3 C4 1.408(7) .
C4 C5 1.405(8) .
C4 C9 1.493(9) .
C5 C6 1.384(9) .
C5 H5 0.9500 .
C6 C7 1.378(9) .
C6 H6 0.9500 .
C7 C8 1.400(6) .
C7 H7 0.9500 .
C8 C12 1.500(7) .
C9 C10 1.457(11) .
C9 C11 1.576(12) .
C9 H9 1.0000 .
C10 H10A 0.9800 .
C10 H10B 0.9800 .
C10 H10C 0.9800 .
C11 H11A 0.9800 .
C11 H11B 0.9800 .
C11 H11C 0.9800 .
C12 C13 1.523(7) .
C12 C14 1.529(7) .
C12 H12 1.0000 .
C13 H13A 0.9800 .
C13 H13B 0.9800 .
C13 H13C 0.9800 .
C14 H14A 0.9800 .
C14 H14B 0.9800 .
C14 H14C 0.9800 .
C15 C20 1.394(8) .
C15 C16 1.401(8) .
C16 C17 1.386(7) .
C16 C21 1.506(10) .
C17 C18 1.399(11) .
C17 H17 0.9500 .
C18 C19 1.365(11) .
C18 H18 0.9500 .
C19 C20 1.407(6) .
C19 H19 0.9500 .
C20 C24 1.492(9) .
C21 C22 1.528(9) .
C21 C23 1.534(11) .
C21 H21 1.0000 .
C22 H22A 0.9800 .
C22 H22B 0.9800 .
C22 H22C 0.9800 .
C23 H23A 0.9800 .
C23 H23B 0.9800 .
C23 H23C 0.9800 .
C24 C26 1.509(8) .
C24 C25 1.511(11) .
C24 H24 1.0000 .
C25 H25A 0.9800 .
C25 H25B 0.9800 .
C25 H25C 0.9800 .
C26 H26A 0.9800 .
C26 H26B 0.9800 .
C26 H26C 0.9800 .
C27 C28 1.325(7) .
C27 H27 0.9500 .
C28 H28 0.9500 .
C29 C30 1.406(6) .
C29 C34 1.408(7) .
C30 C31 1.405(7) .
C30 C35 1.524(7) .
C31 C32 1.393(9) .
C31 H31 0.9500 .
C32 C33 1.377(8) .
C32 H32 0.9500 .
C33 C34 1.399(7) .
C33 H33 0.9500 .
C34 C38 1.507(7) .
C35 C36 1.527(7) .
C35 C37 1.541(7) .
C35 H35 1.0000 .
C36 H36A 0.9800 .
C36 H36B 0.9800 .
C36 H36C 0.9800 .
C37 H37A 0.9800 .
C37 H37B 0.9800 .
C37 H37C 0.9800 .
C38 C40 1.527(7) .
C38 C39 1.533(7) .
C38 H38 1.0000 .
C39 H39A 0.9800 .
C39 H39B 0.9800 .
C39 H39C 0.9800 .
C40 H40A 0.9800 .
C40 H40B 0.9800 .
C40 H40C 0.9800 .
C41 C42 1.381(8) .
C41 C46 1.414(7) .
C42 C43 1.411(7) .
C42 C47 1.492(9) .
C43 C44 1.380(10) .
C43 H43 0.9500 .
C44 C45 1.382(10) .
C44 H44 0.9500 .
C45 C46 1.388(7) .
C45 H45 0.9500 .
C46 C50 1.502(8) .
C47 C48 1.492(10) .
C47 C49 1.589(12) .
C47 H47 1.0000 .
C48 H48A 0.9800 .
C48 H48B 0.9800 .
C48 H48C 0.9800 .
C49 H49A 0.9800 .
C49 H49B 0.9800 .
C49 H49C 0.9800 .
C50 C51 1.522(9) .
C50 C52 1.557(8) .
C50 H50 1.0000 .
C51 H51A 0.9800 .
C51 H51B 0.9800 .
C51 H51C 0.9800 .
C52 H52A 0.9800 .
C52 H52B 0.9800 .
C52 H52C 0.9800 .
C53 N5 1.353(6) .
C53 N6 1.361(6) .
C54 C55 1.332(9) .
C54 N5 1.376(7) .
C54 C59 1.516(8) .
C55 N6 1.390(6) .
C55 C60 1.501(8) .
C56 N5 1.483(7) .
C56 C58 1.521(7) .
C56 C57 1.525(7) .
C56 H56 1.0000 .
C57 H57A 0.9800 .
C57 H57B 0.9800 .
C57 H57C 0.9800 .
C58 H58A 0.9800 .
C58 H58B 0.9800 .
C58 H58C 0.9800 .
C59 H59A 0.9800 .
C59 H59B 0.9800 .
C59 H59C 0.9800 .
C60 H60A 0.9800 .
C60 H60B 0.9800 .
C60 H60C 0.9800 .
C61 N6 1.501(8) .
C61 C62 1.531(8) .
C61 C63 1.536(7) .
C61 H61 1.0000 .
C62 H62A 0.9800 .
C62 H62B 0.9800 .
C62 H62C 0.9800 .
C63 H63A 0.9800 .
C63 H63B 0.9800 .
C63 H63C 0.9800 .

loop_
_platon_squeeze_void_nr
_platon_squeeze_void_average_x
_platon_squeeze_void_average_y
_platon_squeeze_void_average_z
_platon_squeeze_void_volume
_platon_squeeze_void_count_electrons
_platon_squeeze_void_content
1 0.000 -0.004 -0.004 3648 1327 ' '
2 0.500 0.422 0.004 3648 1327 ' '
